data_7238426
loop_
_publ_author_name
'Misra, Shafalika'
'Chauhan, Ashok K. S.'
'Srivastava, Ramesh C.'
'Duthie, Andrew'
'Butcher, R. J.'

_publ_section_title
;
 Controlled hydrolysis of aryltellurium trichlorides using
 2-pyrrolidinones: isolation and structural characterization of monomeric
 aryltellurium(IV) monohydroxides
;
_journal_issue 5
_journal_name_full 'RSC Advances'
_journal_page_first 808
_journal_paper_doi 10.1039/c1ra00409c
_journal_volume 1
_journal_year 2011
_chemical_formula_moiety 'C9 H12 Cl2 O Te, C4 H7 N O'
_chemical_formula_sum 'C13 H19 Cl2 N O2 Te'
_chemical_formula_weight 419.79
_space_group_IT_number 14
_space_group_name_Hall '-P 2ybc'
_space_group_name_H-M_alt 'P 1 21/c 1'
_symmetry_cell_setting monoclinic
_symmetry_space_group_name_H-M 'P 1 21/c 1'
_atom_sites_solution_hydrogens geom
_atom_sites_solution_primary direct
_atom_sites_solution_secondary difmap
_audit_creation_method SHELXL-97
_cell_angle_alpha 90.00
_cell_angle_beta 109.336(4)
_cell_angle_gamma 90.00
_cell_formula_units_Z 4
_cell_length_a 13.6291(4)
_cell_length_b 6.8780(3)
_cell_length_c 19.3019(7)
_cell_measurement_reflns_used 4264
_cell_measurement_temperature 295(2)
_cell_measurement_theta_max 32.6078
_cell_measurement_theta_min 5.0988
_cell_volume 1707.32(12)
_computing_cell_refinement
;
CrysAlisPro, Oxford Diffraction Ltd.,
Version 1.171.33.55 (release 05-01-2010 CrysAlis171 .NET)
(compiled Jan 5 2010,16:28:46)
;
_computing_data_collection
;
CrysAlisPro, Oxford Diffraction Ltd.,
Version 1.171.33.55 (release 05-01-2010 CrysAlis171 .NET)
(compiled Jan 5 2010,16:28:46)
;
_computing_data_reduction
;
CrysAlisPro, Oxford Diffraction Ltd.,
Version 1.171.33.55 (release 05-01-2010 CrysAlis171 .NET)
(compiled Jan 5 2010,16:28:46)
;
_computing_molecular_graphics 'SHELXLTL (Sheldrick, 2008)'
_computing_publication_material SHELXLTL
_computing_structure_refinement 'SHELXL-97 (Sheldrick, 2008)'
_computing_structure_solution 'SHELXS-97 (Sheldrick, 2008)'
_diffrn_ambient_temperature 295(2)
_diffrn_detector_area_resol_mean 10.5081
_diffrn_measured_fraction_theta_full 0.988
_diffrn_measured_fraction_theta_max 0.904
_diffrn_measurement_device_type 'Xcalibur, Ruby, Gemini'
_diffrn_measurement_method '\w scans'
_diffrn_radiation_monochromator graphite
_diffrn_radiation_source 'Enhance (Mo) X-ray Source'
_diffrn_radiation_type MoK\a
_diffrn_radiation_wavelength 0.71073
_diffrn_reflns_av_R_equivalents 0.0337
_diffrn_reflns_av_sigmaI/netI 0.0491
_diffrn_reflns_limit_h_max 20
_diffrn_reflns_limit_h_min -20
_diffrn_reflns_limit_k_max 10
_diffrn_reflns_limit_k_min -9
_diffrn_reflns_limit_l_max 28
_diffrn_reflns_limit_l_min -28
_diffrn_reflns_number 13068
_diffrn_reflns_theta_full 25.00
_diffrn_reflns_theta_max 32.68
_diffrn_reflns_theta_min 5.11
_exptl_absorpt_coefficient_mu 2.053
_exptl_absorpt_correction_T_max 1.00000
_exptl_absorpt_correction_T_min 0.53504
_exptl_absorpt_correction_type multi-scan
_exptl_absorpt_process_details
;
CrysAlisPro, Oxford Diffraction Ltd.,
Version 1.171.33.55 (release 05-01-2010 CrysAlis171 .NET)
(compiled Jan 5 2010,16:28:46)
Empirical absorption correction using spherical harmonics,
implemented in SCALE3 ABSPACK scaling algorithm.
;
_exptl_crystal_colour colorless
_exptl_crystal_density_diffrn 1.633
_exptl_crystal_density_method 'not measured'
_exptl_crystal_description plate
_exptl_crystal_F_000 824
_exptl_crystal_size_max 0.48
_exptl_crystal_size_mid 0.41
_exptl_crystal_size_min 0.16
_refine_diff_density_max 0.660
_refine_diff_density_min -0.663
_refine_diff_density_rms 0.066
_refine_ls_extinction_method none
_refine_ls_goodness_of_fit_ref 0.910
_refine_ls_hydrogen_treatment mixed
_refine_ls_matrix_type full
_refine_ls_number_parameters 188
_refine_ls_number_reflns 5677
_refine_ls_number_restraints 12
_refine_ls_restrained_S_all 0.917
_refine_ls_R_factor_all 0.1106
_refine_ls_R_factor_gt 0.0438
_refine_ls_shift/su_max 0.002
_refine_ls_shift/su_mean 0.000
_refine_ls_structure_factor_coef Fsqd
_refine_ls_weighting_details 'calc w=1/[\s^2^(Fo^2^)+(0.0618P)^2^] where P=(Fo^2^+2Fc^2^)/3'
_refine_ls_weighting_scheme calc
_refine_ls_wR_factor_gt 0.1062
_refine_ls_wR_factor_ref 0.1234
_reflns_number_gt 2651
_reflns_number_total 5677
_reflns_threshold_expression I>2\s(I)
_cod_data_source_file c1ra00409c.txt
_cod_data_source_block sm5
_cod_original_cell_volume 1707.33(11)
_cod_database_code 7238426

loop_
_symmetry_equiv_pos_as_xyz
'x, y, z'
'-x, y+1/2, -z+1/2'
'-x, -y, -z'
'x, -y-1/2, z-1/2'

loop_
_atom_site_label
_atom_site_type_symbol
_atom_site_fract_x
_atom_site_fract_y
_atom_site_fract_z
_atom_site_U_iso_or_equiv
_atom_site_adp_type
_atom_site_occupancy
_atom_site_symmetry_multiplicity
_atom_site_calc_flag
_atom_site_refinement_flags
_atom_site_disorder_assembly
_atom_site_disorder_group
Te Te 0.177676(13) 0.69169(4) 0.614732(11) 0.08221(9) Uani 1 1 d . . .
Cl1 Cl 0.05280(6) 0.50474(13) 0.65825(5) 0.0925(2) Uani 1 1 d . A .
Cl2A Cl 0.31435(10) 0.8704(3) 0.57819(8) 0.1038(5) Uani 0.703(2) 1 d PU A 1
O1AA O 0.2086(3) 0.4870(6) 0.5664(2) 0.1205(12) Uani 0.703(2) 1 d P A 1
H1AB H 0.1843 0.3873 0.5774 0.181 Uiso 0.703(2) 1 calc PR A 1
Cl2B Cl 0.3192(3) 0.7622(7) 0.5711(2) 0.1038(5) Uani 0.297(2) 1 d PU A 2
O1AB O 0.2137(7) 0.3980(18) 0.6017(6) 0.1205(12) Uani 0.297(2) 1 d P A 2
H1AC H 0.1638 0.3459 0.5711 0.181 Uiso 0.297(2) 1 calc PR A 2
O1A O 0.07909(15) 0.2051(3) 0.51130(11) 0.0848(6) Uani 1 1 d . . .
N1A N 0.07025(17) -0.0330(4) 0.42895(12) 0.0698(6) Uani 1 1 d . . .
H1AA H 0.023(2) -0.100(4) 0.4415(15) 0.074(8) Uiso 1 1 d . . .
C1 C 0.28206(18) 0.6946(3) 0.72289(14) 0.0568(6) Uani 1 1 d . A .
C2 C 0.3632(2) 0.5620(4) 0.75293(17) 0.0718(8) Uani 1 1 d . . .
C3 C 0.4248(2) 0.5912(6) 0.8244(2) 0.0898(10) Uani 1 1 d . A .
H3A H 0.4786 0.5035 0.8450 0.108 Uiso 1 1 calc R . .
C4 C 0.4127(3) 0.7371(7) 0.8662(2) 0.0987(11) Uani 1 1 d . . .
C5 C 0.3326(3) 0.8644(6) 0.8366(2) 0.0996(11) Uani 1 1 d . A .
H5A H 0.3226 0.9654 0.8657 0.120 Uiso 1 1 calc R . .
C6 C 0.2659(2) 0.8482(4) 0.76520(18) 0.0752(8) Uani 1 1 d . . .
C7 C 0.3897(4) 0.3968(7) 0.7119(3) 0.1467(18) Uani 1 1 d . A .
H7A H 0.4562 0.3442 0.7401 0.220 Uiso 1 1 calc R . .
H7B H 0.3925 0.4428 0.6656 0.220 Uiso 1 1 calc R . .
H7C H 0.3376 0.2975 0.7035 0.220 Uiso 1 1 calc R . .
C8 C 0.4889(4) 0.7638(10) 0.9451(3) 0.169(3) Uani 1 1 d . A .
H8A H 0.5165 0.6397 0.9649 0.254 Uiso 1 1 calc R . .
H8B H 0.4527 0.8205 0.9752 0.254 Uiso 1 1 calc R . .
H8C H 0.5447 0.8479 0.9443 0.254 Uiso 1 1 calc R . .
C9 C 0.1760(4) 0.9896(6) 0.7344(3) 0.1306(16) Uani 1 1 d . A .
H9A H 0.1811 1.0922 0.7691 0.196 Uiso 1 1 calc R . .
H9B H 0.1113 0.9220 0.7253 0.196 Uiso 1 1 calc R . .
H9C H 0.1788 1.0437 0.6892 0.196 Uiso 1 1 calc R . .
C1A C 0.10810(19) 0.1284(5) 0.46289(14) 0.0632(7) Uani 1 1 d . . .
C2A C 0.1890(2) 0.2078(5) 0.43315(16) 0.0713(8) Uani 1 1 d . . .
H2AA H 0.1730 0.3405 0.4161 0.086 Uiso 1 1 calc R . .
H2AB H 0.2575 0.2045 0.4702 0.086 Uiso 1 1 calc R . .
C3A C 0.1834(3) 0.0750(5) 0.3711(2) 0.1151(10) Uani 1 1 d . . .
H3AA H 0.2528 0.0337 0.3740 0.138 Uiso 1 1 calc R . .
H3AB H 0.1520 0.1414 0.3247 0.138 Uiso 1 1 calc R . .
C4A C 0.1193(2) -0.0974(5) 0.37602(17) 0.0793(8) Uani 1 1 d . . .
H4AA H 0.0677 -0.1268 0.3288 0.095 Uiso 1 1 calc R . .
H4AB H 0.1624 -0.2111 0.3937 0.095 Uiso 1 1 calc R . .

loop_
_atom_site_aniso_label
_atom_site_aniso_U_11
_atom_site_aniso_U_22
_atom_site_aniso_U_33
_atom_site_aniso_U_23
_atom_site_aniso_U_13
_atom_site_aniso_U_12
Te 0.05842(11) 0.1201(2) 0.07197(12) -0.00622(11) 0.02672(9) -0.02017(10)
Cl1 0.0676(4) 0.0989(5) 0.1192(6) 0.0055(5) 0.0420(4) -0.0159(4)
Cl2A 0.0847(5) 0.1377(14) 0.0895(6) 0.0244(9) 0.0297(5) -0.0476(8)
O1AA 0.0981(16) 0.160(3) 0.133(3) -0.073(2) 0.0778(17) -0.0633(19)
Cl2B 0.0847(5) 0.1377(14) 0.0895(6) 0.0244(9) 0.0297(5) -0.0476(8)
O1AB 0.0981(16) 0.160(3) 0.133(3) -0.073(2) 0.0778(17) -0.0633(19)
O1A 0.0870(11) 0.1101(15) 0.0784(11) -0.0319(10) 0.0556(9) -0.0353(11)
N1A 0.0728(11) 0.0869(15) 0.0669(12) -0.0108(11) 0.0462(10) -0.0214(12)
C1 0.0546(11) 0.0578(15) 0.0670(14) -0.0024(12) 0.0321(11) -0.0036(11)
C2 0.0616(13) 0.0684(18) 0.0973(19) 0.0030(15) 0.0424(13) 0.0063(14)
C3 0.0612(15) 0.116(3) 0.100(2) 0.029(2) 0.0369(15) 0.0076(18)
C4 0.0748(18) 0.147(3) 0.082(2) 0.001(2) 0.0365(16) -0.021(2)
C5 0.111(2) 0.112(2) 0.091(2) -0.0361(19) 0.0530(19) -0.014(2)
C6 0.0800(17) 0.0683(18) 0.0877(19) -0.0084(14) 0.0419(15) 0.0070(14)
C7 0.141(3) 0.113(3) 0.205(5) -0.019(3) 0.083(3) 0.053(3)
C8 0.133(4) 0.282(7) 0.078(3) -0.003(4) 0.015(3) -0.028(5)
C9 0.138(3) 0.093(3) 0.166(4) -0.018(3) 0.059(3) 0.047(2)
C1A 0.0543(12) 0.0833(17) 0.0610(14) -0.0041(13) 0.0310(11) -0.0130(13)
C2A 0.0627(13) 0.091(2) 0.0741(16) -0.0012(14) 0.0413(12) -0.0140(14)
C3A 0.164(2) 0.092(2) 0.148(2) -0.0310(19) 0.1299(19) -0.036(2)
C4A 0.0900(16) 0.0843(19) 0.0866(17) -0.0133(16) 0.0604(14) -0.0096(16)

loop_
_atom_type_symbol
_atom_type_description
_atom_type_scat_dispersion_real
_atom_type_scat_dispersion_imag
_atom_type_scat_source
C C 0.0033 0.0016 'International Tables Vol C Tables 4.2.6.8 and 6.1.1.4'
H H 0.0000 0.0000 'International Tables Vol C Tables 4.2.6.8 and 6.1.1.4'
N N 0.0061 0.0033 'International Tables Vol C Tables 4.2.6.8 and 6.1.1.4'
O O 0.0106 0.0060 'International Tables Vol C Tables 4.2.6.8 and 6.1.1.4'
Cl Cl 0.1484 0.1585 'International Tables Vol C Tables 4.2.6.8 and 6.1.1.4'
Te Te -0.5308 1.6751 'International Tables Vol C Tables 4.2.6.8 and 6.1.1.4'

loop_
_geom_angle_atom_site_label_1
_geom_angle_atom_site_label_2
_geom_angle_atom_site_label_3
_geom_angle
O1AA Te C1 108.80(14)
O1AA Te O1AB 25.1(3)
C1 Te O1AB 91.2(3)
O1AA Te Cl2B 67.99(16)
C1 Te Cl2B 89.32(12)
O1AB Te Cl2B 84.6(3)
O1AA Te Cl1 94.23(12)
C1 Te Cl1 89.05(7)
O1AB Te Cl1 76.0(3)
Cl2B Te Cl1 160.50(12)
O1AA Te Cl2A 85.16(12)
C1 Te Cl2A 87.32(7)
O1AB Te Cl2A 102.2(2)
Cl2B Te Cl2A 17.64(12)
Cl1 Te Cl2A 175.91(4)
Te O1AA H1AB 109.5
Te O1AB H1AC 109.5
C1A N1A C4A 114.3(2)
C1A N1A H1AA 120.2(19)
C4A N1A H1AA 125(2)
C6 C1 C2 120.4(3)
C6 C1 Te 113.71(19)
C2 C1 Te 125.9(2)
C3 C2 C1 117.2(3)
C3 C2 C7 118.0(3)
C1 C2 C7 124.8(3)
C4 C3 C2 124.2(3)
C4 C3 H3A 117.9
C2 C3 H3A 117.9
C3 C4 C5 118.2(3)
C3 C4 C8 120.6(4)
C5 C4 C8 121.2(4)
C4 C5 C6 122.3(3)
C4 C5 H5A 118.9
C6 C5 H5A 118.9
C5 C6 C1 117.7(3)
C5 C6 C9 121.1(3)
C1 C6 C9 121.1(3)
C2 C7 H7A 109.5
C2 C7 H7B 109.5
H7A C7 H7B 109.5
C2 C7 H7C 109.5
H7A C7 H7C 109.5
H7B C7 H7C 109.5
C4 C8 H8A 109.5
C4 C8 H8B 109.5
H8A C8 H8B 109.5
C4 C8 H8C 109.5
H8A C8 H8C 109.5
H8B C8 H8C 109.5
C6 C9 H9A 109.5
C6 C9 H9B 109.5
H9A C9 H9B 109.5
C6 C9 H9C 109.5
H9A C9 H9C 109.5
H9B C9 H9C 109.5
O1A C1A N1A 124.4(2)
O1A C1A C2A 126.0(3)
N1A C1A C2A 109.6(2)
C3A C2A C1A 103.6(2)
C3A C2A H2AA 111.0
C1A C2A H2AA 111.0
C3A C2A H2AB 111.0
C1A C2A H2AB 111.0
H2AA C2A H2AB 109.0
C2A C3A C4A 108.1(2)
C2A C3A H3AA 110.1
C4A C3A H3AA 110.1
C2A C3A H3AB 110.1
C4A C3A H3AB 110.1
H3AA C3A H3AB 108.4
N1A C4A C3A 102.5(2)
N1A C4A H4AA 111.3
C3A C4A H4AA 111.3
N1A C4A H4AB 111.3
C3A C4A H4AB 111.3
H4AA C4A H4AB 109.2

loop_
_geom_bond_atom_site_label_1
_geom_bond_atom_site_label_2
_geom_bond_distance
Te O1AA 1.814(4)
Te C1 2.101(3)
Te O1AB 2.114(12)
Te Cl2B 2.397(4)
Te Cl1 2.4905(8)
Te Cl2A 2.5197(14)
O1AA H1AB 0.8200
O1AB H1AC 0.8200
O1A C1A 1.246(3)
N1A C1A 1.306(4)
N1A C4A 1.463(4)
N1A H1AA 0.89(3)
C1 C6 1.397(4)
C1 C2 1.403(4)
C2 C3 1.371(4)
C2 C7 1.496(5)
C3 C4 1.332(6)
C3 H3A 0.9300
C4 C5 1.368(6)
C4 C8 1.545(6)
C5 C6 1.382(5)
C5 H5A 0.9300
C6 C9 1.523(5)
C7 H7A 0.9600
C7 H7B 0.9600
C7 H7C 0.9600
C8 H8A 0.9600
C8 H8B 0.9600
C8 H8C 0.9600
C9 H9A 0.9600
C9 H9B 0.9600
C9 H9C 0.9600
C1A C2A 1.505(4)
C2A C3A 1.489(4)
C2A H2AA 0.9700
C2A H2AB 0.9700
C3A C4A 1.495(4)
C3A H3AA 0.9700
C3A H3AB 0.9700
C4A H4AA 0.9700
C4A H4AB 0.9700

loop_
_geom_hbond_atom_site_label_D
_geom_hbond_atom_site_label_H
_geom_hbond_atom_site_label_A
_geom_hbond_distance_DH
_geom_hbond_distance_HA
_geom_hbond_distance_DA
_geom_hbond_angle_DHA
_geom_hbond_site_symmetry_A
O1AA H1AB O1A 0.82 2.01 2.600(4) 128.4 .
O1AB H1AC O1A 0.82 1.65 2.459(9) 168.8 .
N1A H1AA O1A 0.89(3) 2.03(3) 2.903(3) 167(3) 3_556
C3 H3A Cl2A 0.93 2.87 3.748(3) 158.2 2_646

loop_
_geom_torsion_atom_site_label_1
_geom_torsion_atom_site_label_2
_geom_torsion_atom_site_label_3
_geom_torsion_atom_site_label_4
_geom_torsion
O1AA Te C1 C6 179.5(2)
O1AB Te C1 C6 -162.4(3)
Cl2B Te C1 C6 113.1(2)
Cl1 Te C1 C6 -86.4(2)
Cl2A Te C1 C6 95.5(2)
O1AA Te C1 C2 0.7(3)
O1AB Te C1 C2 18.8(3)
Cl2B Te C1 C2 -65.8(3)
Cl1 Te C1 C2 94.8(2)
Cl2A Te C1 C2 -83.3(2)
C6 C1 C2 C3 -0.4(4)
Te C1 C2 C3 178.4(2)
C6 C1 C2 C7 -177.8(3)
Te C1 C2 C7 1.0(4)
C1 C2 C3 C4 -0.5(5)
C7 C2 C3 C4 177.1(4)
C2 C3 C4 C5 1.2(6)
C2 C3 C4 C8 -177.3(4)
C3 C4 C5 C6 -1.2(6)
C8 C4 C5 C6 177.4(4)
C4 C5 C6 C1 0.3(5)
C4 C5 C6 C9 178.7(4)
C2 C1 C6 C5 0.4(4)
Te C1 C6 C5 -178.5(3)
C2 C1 C6 C9 -177.9(3)
Te C1 C6 C9 3.2(4)
C4A N1A C1A O1A -178.1(3)
C4A N1A C1A C2A 3.4(3)
O1A C1A C2A C3A -173.0(3)
N1A C1A C2A C3A 5.6(3)
C1A C2A C3A C4A -12.0(4)
C1A N1A C4A C3A -10.7(4)
C2A C3A C4A N1A 13.6(4)
